data_7247953
loop_
_publ_author_name
'Fu, Jinqiu'
'Cai, Mengyang'
'Shi, Yuzhong'
'Hou, Yihang'
'Guo, Rongxi'
'Wang, Chiyi'
'Zhao, Jingjing'
'Zhuang, Wei'
'Ying, Hanjie'
'Yang, Pengpeng'
'Zhang, Keke'

_publ_section_title
;
 Discovery and exploration of new solid forms of dipeptide:
 l-alanyl-l-glutamine
;
_journal_issue 7
_journal_name_full CrystEngComm
_journal_page_first 943
_journal_page_last 950
_journal_paper_doi 10.1039/D3CE00957B
_journal_volume 26
_journal_year 2024
_chemical_absolute_configuration rm
_chemical_formula_moiety 'C8 H15 N3 O4'
_chemical_formula_sum 'C8 H15 N3 O4'
_chemical_formula_weight 217.23
_space_group_crystal_system orthorhombic
_space_group_IT_number 19
_space_group_name_Hall 'P 2ac 2ab'
_space_group_name_H-M_alt 'P 21 21 21'
_atom_sites_solution_hydrogens mixed
_atom_sites_solution_primary dual
_audit_creation_date 2022-10-13
_audit_creation_method
;
Olex2 1.5
(compiled 2022.04.07 svn.rca3783a0 for OlexSys, GUI svn.r6498)
;
_audit_update_record
;
2023-11-10 deposited with the CCDC.	2024-01-03 downloaded from the CCDC.
;
_cell_angle_alpha 90
_cell_angle_beta 90
_cell_angle_gamma 90
_cell_formula_units_Z 4
_cell_length_a 5.0339(2)
_cell_length_b 16.1821(8)
_cell_length_c 16.2812(7)
_cell_measurement_reflns_used 9932
_cell_measurement_temperature 200(2)
_cell_measurement_theta_max 71.887
_cell_measurement_theta_min 3.852
_cell_volume 1326.25(10)
_computing_cell_refinement 'SAINT V8.40B (?, 2016)'
_computing_data_collection 'SAINT V8.40B (?, 2016)'
_computing_data_reduction 'SAINT V8.40B (?, 2016)'
_computing_molecular_graphics 'Olex2 1.5 (Dolomanov et al., 2009)'
_computing_publication_material 'Olex2 1.5 (Dolomanov et al., 2009)'
_computing_structure_refinement 'SHELXL 2018/3 (Sheldrick, 2015)'
_computing_structure_solution 'SHELXT 2018/2 (Sheldrick, 2018)'
_diffrn_ambient_temperature 200.00
_diffrn_measured_fraction_theta_full 0.996
_diffrn_measured_fraction_theta_max 0.992
_diffrn_measurement_device_type 'Bruker APEX-II CCD'
_diffrn_measurement_method '\f and \w scans'
_diffrn_radiation_type CuK\a
_diffrn_radiation_wavelength 1.54184
_diffrn_reflns_av_R_equivalents 0.0600
_diffrn_reflns_av_unetI/netI 0.0407
_diffrn_reflns_Laue_measured_fraction_full 0.996
_diffrn_reflns_Laue_measured_fraction_max 0.992
_diffrn_reflns_limit_h_max 6
_diffrn_reflns_limit_h_min -6
_diffrn_reflns_limit_k_max 20
_diffrn_reflns_limit_k_min -19
_diffrn_reflns_limit_l_max 19
_diffrn_reflns_limit_l_min -19
_diffrn_reflns_number 14722
_diffrn_reflns_point_group_measured_fraction_full 0.997
_diffrn_reflns_point_group_measured_fraction_max 0.992
_diffrn_reflns_theta_full 67.684
_diffrn_reflns_theta_max 72.327
_diffrn_reflns_theta_min 3.851
_diffrn_source_current 1.2
_diffrn_source_power 0.06
_diffrn_source_voltage 50.0
_exptl_absorpt_coefficient_mu 0.743
_exptl_absorpt_correction_T_max 0.7536
_exptl_absorpt_correction_T_min 0.5220
_exptl_absorpt_correction_type multi-scan
_exptl_absorpt_process_details
;
SADABS-2016/2 (Bruker,2016/2) was used for absorption correction.
wR2(int) was 0.1820 before and 0.1077 after correction.
The Ratio of minimum to maximum transmission is 0.6927.
The \l/2 correction factor is Not present.
;
_exptl_crystal_colour colourless
_exptl_crystal_density_diffrn 1.088
_exptl_crystal_description block
_exptl_crystal_F_000 464
_exptl_crystal_size_max 0.42
_exptl_crystal_size_mid 0.18
_exptl_crystal_size_min 0.10
_refine_diff_density_max 0.220
_refine_diff_density_min -0.236
_refine_diff_density_rms 0.057
_refine_ls_abs_structure_details
;
 Flack x determined using 917 quotients [(I+)-(I-)]/[(I+)+(I-)]
 (Parsons, Flack and Wagner, Acta Cryst. B69 (2013) 249-259).
;
_refine_ls_abs_structure_Flack 0.25(11)
_refine_ls_extinction_coef 0.0100(14)
_refine_ls_extinction_expression Fc^*^=kFc[1+0.001xFc^2^\l^3^/sin(2\q)]^-1/4^
_refine_ls_extinction_method 'SHELXL-2018/3 (Sheldrick 2018)'
_refine_ls_goodness_of_fit_ref 1.066
_refine_ls_hydrogen_treatment mixed
_refine_ls_matrix_type full
_refine_ls_number_parameters 143
_refine_ls_number_reflns 2596
_refine_ls_number_restraints 1
_refine_ls_restrained_S_all 1.066
_refine_ls_R_factor_all 0.0440
_refine_ls_R_factor_gt 0.0408
_refine_ls_shift/su_max 0.000
_refine_ls_shift/su_mean 0.000
_refine_ls_structure_factor_coef Fsqd
_refine_ls_weighting_details 'w=1/[\s^2^(Fo^2^)+(0.0615P)^2^+0.1396P] where P=(Fo^2^+2Fc^2^)/3'
_refine_ls_weighting_scheme calc
_refine_ls_wR_factor_gt 0.1029
_refine_ls_wR_factor_ref 0.1062
_reflns_Friedel_coverage 0.684
_reflns_Friedel_fraction_full 0.998
_reflns_Friedel_fraction_max 0.991
_reflns_number_gt 2394
_reflns_number_total 2596
_reflns_threshold_expression 'I > 2\s(I)'
_cod_data_source_file d3ce00957b2.cif
_cod_data_source_block 35346_f1_0m_a
_cod_depositor_comments 'Adding full bibliography for 7247952--7247957.cif.'
_cod_database_code 7247953
_shelx_shelxl_version_number 2018/3
_shelx_space_group_comment
;
The symmetry employed for this shelxl refinement is uniquely defined
by the following loop, which should always be used as a source of
symmetry information in preference to the above space-group names.
They are only intended as comments.
;
_olex2_refinement_description
;
1. Fixed Uiso
 At 1.2 times of:
  All C(H) groups, All C(H,H) groups, All N(H,H) groups, All N(H,H,H) groups
 At 1.5 times of:
  All C(H,H,H) groups
2. Restrained distances
 N2-H2
 0.9 with sigma of 0.01
3.a Ternary CH refined with riding coordinates:
 C4(H4), C7(H7)
3.b Secondary CH2 refined with riding coordinates:
 C2(H2A,H2B), C3(H3D,H3E)
3.c X=CH2 refined with riding coordinates:
 N1(H1A,H1B)
3.d Idealised Me refined as rotating group:
 N3(H3A,H3B,H3C), C8(H8A,H8B,H8C)
;
_smtbx_masks_void_probe_radius 1.2
_smtbx_masks_void_truncation_radius 1.2
_olex2_submission_special_instructions 'No special instructions were received'

loop_
_space_group_symop_operation_xyz
'x, y, z'
'-x+1/2, -y, z+1/2'
'-x, y+1/2, -z+1/2'
'x+1/2, -y+1/2, -z'

loop_
_atom_site_label
_atom_site_type_symbol
_atom_site_fract_x
_atom_site_fract_y
_atom_site_fract_z
_atom_site_U_iso_or_equiv
_atom_site_adp_type
_atom_site_occupancy
_atom_site_site_symmetry_order
_atom_site_calc_flag
_atom_site_refinement_flags_posn
_atom_site_refinement_flags_adp
_atom_site_refinement_flags_occupancy
_atom_site_disorder_assembly
_atom_site_disorder_group
O1 O 0.0688(3) 0.20001(10) 0.39094(13) 0.0481(5) Uani 1 1 d . . . . .
O2 O 0.4643(4) 0.49054(12) 0.24939(10) 0.0517(5) Uani 1 1 d . . . . .
O3 O 0.1722(3) 0.52925(13) 0.34245(11) 0.0534(5) Uani 1 1 d . . . . .
O4 O 0.8589(3) 0.47200(10) 0.53547(9) 0.0329(4) Uani 1 1 d . . . . .
N1 N 0.5096(3) 0.19137(12) 0.40107(14) 0.0412(5) Uani 1 1 d . . . . .
H1A H 0.500969 0.137348 0.406715 0.049 Uiso 1 1 calc R U . . .
H1B H 0.664744 0.216404 0.401603 0.049 Uiso 1 1 calc R U . . .
N2 N 0.4644(3) 0.48515(11) 0.46945(11) 0.0303(4) Uani 1 1 d D . . . .
H2 H 0.298(3) 0.5050(17) 0.4698(18) 0.051(8) Uiso 1 1 d D . . . .
N3 N 0.5658(4) 0.46085(13) 0.68166(11) 0.0378(5) Uani 1 1 d . . . . .
H3A H 0.564519 0.407477 0.664059 0.045 Uiso 1 1 calc R U . . .
H3B H 0.453094 0.466383 0.725017 0.045 Uiso 1 1 calc R U . . .
H3C H 0.733174 0.474939 0.697460 0.045 Uiso 1 1 calc R U . . .
C1 C 0.2899(4) 0.23479(14) 0.39180(14) 0.0329(5) Uani 1 1 d . . . . .
C2 C 0.3041(4) 0.32695(14) 0.38389(14) 0.0335(5) Uani 1 1 d . . . . .
H2A H 0.205204 0.351350 0.430518 0.040 Uiso 1 1 calc R U . . .
H2B H 0.209227 0.342817 0.333018 0.040 Uiso 1 1 calc R U . . .
C3 C 0.5790(4) 0.36671(13) 0.38154(13) 0.0297(5) Uani 1 1 d . . . . .
H3D H 0.667821 0.351974 0.329297 0.036 Uiso 1 1 calc R U . . .
H3E H 0.687727 0.344518 0.427158 0.036 Uiso 1 1 calc R U . . .
C4 C 0.5640(3) 0.46147(13) 0.38896(12) 0.0289(4) Uani 1 1 d . . . . .
H4 H 0.746861 0.484640 0.382079 0.035 Uiso 1 1 calc R U . . .
C5 C 0.3856(4) 0.49742(15) 0.32231(14) 0.0366(5) Uani 1 1 d . . . . .
C6 C 0.6186(4) 0.48859(13) 0.53610(13) 0.0299(4) Uani 1 1 d . . . . .
C7 C 0.4790(4) 0.51570(15) 0.61413(14) 0.0382(5) Uani 1 1 d . . . . .
H7 H 0.282448 0.510655 0.606687 0.046 Uiso 1 1 calc R U . . .
C8 C 0.5491(7) 0.60488(17) 0.63444(18) 0.0595(8) Uani 1 1 d . . . . .
H8A H 0.487449 0.641084 0.590120 0.089 Uiso 1 1 calc R U . . .
H8B H 0.742187 0.610130 0.640237 0.089 Uiso 1 1 calc R U . . .
H8C H 0.463001 0.620834 0.686033 0.089 Uiso 1 1 calc R U . . .

loop_
_atom_site_aniso_label
_atom_site_aniso_U_11
_atom_site_aniso_U_22
_atom_site_aniso_U_33
_atom_site_aniso_U_23
_atom_site_aniso_U_13
_atom_site_aniso_U_12
O1 0.0169(7) 0.0427(9) 0.0847(14) -0.0062(9) -0.0022(8) -0.0035(6)
O2 0.0458(10) 0.0794(12) 0.0298(8) 0.0078(8) -0.0079(8) -0.0083(9)
O3 0.0269(8) 0.0819(13) 0.0513(11) 0.0288(10) -0.0022(7) 0.0064(8)
O4 0.0179(6) 0.0499(9) 0.0308(7) -0.0008(7) -0.0011(6) 0.0015(6)
N1 0.0181(8) 0.0408(10) 0.0648(13) 0.0015(9) -0.0017(9) -0.0014(7)
N2 0.0173(7) 0.0421(9) 0.0316(9) -0.0013(8) -0.0026(7) 0.0018(7)
N3 0.0337(9) 0.0477(11) 0.0321(10) -0.0056(8) 0.0097(8) -0.0066(8)
C1 0.0164(8) 0.0439(12) 0.0385(12) -0.0049(9) -0.0014(9) -0.0028(8)
C2 0.0178(9) 0.0420(11) 0.0407(12) -0.0014(9) -0.0006(8) -0.0004(8)
C3 0.0169(9) 0.0438(11) 0.0285(10) -0.0016(8) 0.0018(8) -0.0009(8)
C4 0.0180(8) 0.0433(11) 0.0254(10) 0.0016(8) -0.0006(8) -0.0023(8)
C5 0.0230(9) 0.0493(13) 0.0374(12) 0.0109(9) -0.0044(9) -0.0072(9)
C6 0.0206(8) 0.0372(10) 0.0319(11) -0.0019(9) -0.0021(8) 0.0020(8)
C7 0.0237(9) 0.0546(13) 0.0363(12) -0.0112(10) -0.0019(9) 0.0070(9)
C8 0.083(2) 0.0460(13) 0.0495(16) -0.0087(11) -0.0006(16) 0.0139(14)

loop_
_atom_type_symbol
_atom_type_description
_atom_type_scat_dispersion_real
_atom_type_scat_dispersion_imag
_atom_type_scat_source
C C 0.0181 0.0091 'International Tables Vol C Tables 4.2.6.8 and 6.1.1.4'
H H 0.0000 0.0000 'International Tables Vol C Tables 4.2.6.8 and 6.1.1.4'
N N 0.0311 0.0180 'International Tables Vol C Tables 4.2.6.8 and 6.1.1.4'
O O 0.0492 0.0322 'International Tables Vol C Tables 4.2.6.8 and 6.1.1.4'

loop_
_geom_angle_atom_site_label_1
_geom_angle_atom_site_label_2
_geom_angle_atom_site_label_3
_geom_angle
_geom_angle_site_symmetry_1
_geom_angle_site_symmetry_3
_geom_angle_publ_flag
H1A N1 H1B 120.0 . . ?
C1 N1 H1A 120.0 . . ?
C1 N1 H1B 120.0 . . ?
C4 N2 H2 115.0(19) . . ?
C6 N2 H2 121.5(19) . . ?
C6 N2 C4 122.86(16) . . ?
H3A N3 H3B 109.5 . . ?
H3A N3 H3C 109.5 . . ?
H3B N3 H3C 109.5 . . ?
C7 N3 H3A 109.5 . . ?
C7 N3 H3B 109.5 . . ?
C7 N3 H3C 109.5 . . ?
O1 C1 N1 120.6(2) . . ?
O1 C1 C2 119.38(19) . . ?
N1 C1 C2 120.01(17) . . ?
C1 C2 H2A 107.9 . . ?
C1 C2 H2B 107.9 . . ?
C1 C2 C3 117.70(17) . . ?
H2A C2 H2B 107.2 . . ?
C3 C2 H2A 107.9 . . ?
C3 C2 H2B 107.9 . . ?
C2 C3 H3D 109.2 . . ?
C2 C3 H3E 109.2 . . ?
C2 C3 C4 111.92(16) . . ?
H3D C3 H3E 107.9 . . ?
C4 C3 H3D 109.2 . . ?
C4 C3 H3E 109.2 . . ?
N2 C4 C3 110.48(16) . . ?
N2 C4 H4 108.6 . . ?
N2 C4 C5 109.74(16) . . ?
C3 C4 H4 108.6 . . ?
C5 C4 C3 110.67(17) . . ?
C5 C4 H4 108.6 . . ?
O2 C5 C4 116.9(2) . . ?
O3 C5 O2 124.2(2) . . ?
O3 C5 C4 118.9(2) . . ?
O4 C6 N2 123.49(19) . . ?
O4 C6 C7 121.47(18) . . ?
N2 C6 C7 115.04(17) . . ?
N3 C7 C6 108.18(17) . . ?
N3 C7 H7 109.5 . . ?
N3 C7 C8 109.8(2) . . ?
C6 C7 H7 109.5 . . ?
C6 C7 C8 110.4(2) . . ?
C8 C7 H7 109.5 . . ?
C7 C8 H8A 109.5 . . ?
C7 C8 H8B 109.5 . . ?
C7 C8 H8C 109.5 . . ?
H8A C8 H8B 109.5 . . ?
H8A C8 H8C 109.5 . . ?
H8B C8 H8C 109.5 . . ?

loop_
_geom_bond_atom_site_label_1
_geom_bond_atom_site_label_2
_geom_bond_distance
_geom_bond_site_symmetry_2
_geom_bond_publ_flag
O1 C1 1.247(2) . ?
O2 C5 1.257(3) . ?
O3 C5 1.236(3) . ?
O4 C6 1.239(2) . ?
N1 H1A 0.8800 . ?
N1 H1B 0.8800 . ?
N1 C1 1.319(3) . ?
N2 H2 0.899(13) . ?
N2 C4 1.455(3) . ?
N2 C6 1.335(3) . ?
N3 H3A 0.9100 . ?
N3 H3B 0.9100 . ?
N3 H3C 0.9100 . ?
N3 C7 1.479(3) . ?
C1 C2 1.499(3) . ?
C2 H2A 0.9900 . ?
C2 H2B 0.9900 . ?
C2 C3 1.527(3) . ?
C3 H3D 0.9900 . ?
C3 H3E 0.9900 . ?
C3 C4 1.540(3) . ?
C4 H4 1.0000 . ?
C4 C5 1.524(3) . ?
C6 C7 1.517(3) . ?
C7 H7 1.0000 . ?
C7 C8 1.522(4) . ?
C8 H8A 0.9800 . ?
C8 H8B 0.9800 . ?
C8 H8C 0.9800 . ?

loop_
_geom_torsion_atom_site_label_1
_geom_torsion_atom_site_label_2
_geom_torsion_atom_site_label_3
_geom_torsion_atom_site_label_4
_geom_torsion
_geom_torsion_site_symmetry_1
_geom_torsion_site_symmetry_2
_geom_torsion_site_symmetry_3
_geom_torsion_site_symmetry_4
_geom_torsion_publ_flag
O1 C1 C2 C3 -177.4(2) . . . . ?
O4 C6 C7 N3 -44.8(3) . . . . ?
O4 C6 C7 C8 75.4(3) . . . . ?
N1 C1 C2 C3 3.8(3) . . . . ?
N2 C4 C5 O2 171.70(19) . . . . ?
N2 C4 C5 O3 -10.1(3) . . . . ?
N2 C6 C7 N3 135.96(19) . . . . ?
N2 C6 C7 C8 -103.9(2) . . . . ?
C1 C2 C3 C4 -169.75(18) . . . . ?
C2 C3 C4 N2 65.9(2) . . . . ?
C2 C3 C4 C5 -55.8(2) . . . . ?
C3 C4 C5 O2 -66.1(2) . . . . ?
C3 C4 C5 O3 112.1(2) . . . . ?
C4 N2 C6 O4 0.0(3) . . . . ?
C4 N2 C6 C7 179.21(18) . . . . ?
C6 N2 C4 C3 81.7(2) . . . . ?
C6 N2 C4 C5 -155.96(19) . . . . ?

loop_
_smtbx_masks_void_nr
_smtbx_masks_void_average_x
_smtbx_masks_void_average_y
_smtbx_masks_void_average_z
_smtbx_masks_void_volume
_smtbx_masks_void_count_electrons
_smtbx_masks_void_content
1 -0.988 0.250 0.000 206.1 42.3 ?
2 -0.363 0.750 0.500 206.1 42.3 ?
